data_7236252
loop_
_publ_author_name
'Mtiraoui, Hasan'
'Gharbi, Rafik'
'Msaddek, Moncef'
'Bretonni\`ere, Yann'
'Andraud, Chantal'
'Renard, Pierre-Yves'
'Sabot, Cyrille'

_publ_section_title
;
 Solution and solid-state fluorescence of
 2-(2&#x2032;-hydroxyphenyl)-1,5-benzodiazepin-2-one (HBD) borate
 complexes
;
_journal_issue 89
_journal_name_full 'RSC Advances'
_journal_page_first 86352
_journal_paper_doi 10.1039/C6RA19246G
_journal_volume 6
_journal_year 2016
_chemical_compound_source 'synthesis as described'
_chemical_formula_moiety 'C16 H13 B1 F2 N2 O2'
_chemical_formula_sum 'C16 H13 B F2 N2 O2'
_chemical_formula_weight 314.09
_space_group_IT_number 14
_space_group_name_Hall '-P 2ybc'
_space_group_name_H-M_alt 'P 1 21/c 1'
_symmetry_cell_setting monoclinic
_symmetry_Int_Tables_number 14
_symmetry_space_group_name_Hall '-P 2ybc'
_symmetry_space_group_name_H-M 'P 1 21/c 1'
_atom_sites_solution_hydrogens geom
_atom_sites_solution_primary direct
_atom_sites_solution_secondary difmap
_audit_conform_dict_location ftp://ftp.iucr.org/pub/cif_core.dic
_audit_conform_dict_name cif_core.dic
_audit_conform_dict_version 2.4
_audit_creation_date 2016-06-10T11:04:26-00:00
_audit_creation_method 'WinGX routine CIF_UPDATE'
_audit_update_record
;
2016-07-05 deposited with the CCDC.
2016-09-05 downloaded from the CCDC.
;
_cell_angle_alpha 90
_cell_angle_beta 94.747(2)
_cell_angle_gamma 90
_cell_formula_units_Z 4
_cell_length_a 10.1732(10)
_cell_length_b 7.3747(7)
_cell_length_c 19.0117(19)
_cell_measurement_reflns_used 0
_cell_measurement_temperature 293(2)
_cell_measurement_theta_max 0
_cell_measurement_theta_min 0
_cell_measurement_wavelength 0.71073
_cell_volume 1421.4(2)
_computing_molecular_graphics 'Ortep-3 for Windows (Farrugia, 1997)'
_computing_publication_material 'WinGX publication routines (Farrugia, 1999)'
_computing_structure_refinement 'SHELXL-97 (Sheldrick, 2008)'
_diffrn_ambient_temperature 293(2)
_diffrn_measured_fraction_theta_full 0.997
_diffrn_measured_fraction_theta_max 0.997
_diffrn_radiation_monochromator graphite
_diffrn_radiation_probe x-ray
_diffrn_radiation_type MoK\a
_diffrn_radiation_wavelength 0.71073
_diffrn_reflns_av_R_equivalents 0.018
_diffrn_reflns_av_unetI/netI 0.0165
_diffrn_reflns_limit_h_max 12
_diffrn_reflns_limit_h_min -12
_diffrn_reflns_limit_k_max 9
_diffrn_reflns_limit_k_min -9
_diffrn_reflns_limit_l_max 23
_diffrn_reflns_limit_l_min -23
_diffrn_reflns_number 10887
_diffrn_reflns_theta_full 26.34
_diffrn_reflns_theta_max 26.34
_diffrn_reflns_theta_min 2.01
_exptl_absorpt_coefficient_mu 0.114
_exptl_absorpt_correction_type none
_exptl_crystal_colour colourless
_exptl_crystal_density_diffrn 1.468
_exptl_crystal_density_method 'not measured'
_exptl_crystal_description prism
_exptl_crystal_F_000 648
_exptl_crystal_size_max 0
_exptl_crystal_size_mid 0
_exptl_crystal_size_min 0
_refine_diff_density_max 0.178
_refine_diff_density_min -0.173
_refine_diff_density_rms 0.036
_refine_ls_extinction_method none
_refine_ls_goodness_of_fit_ref 1.061
_refine_ls_hydrogen_treatment constr
_refine_ls_matrix_type full
_refine_ls_number_parameters 228
_refine_ls_number_reflns 2887
_refine_ls_number_restraints 0
_refine_ls_restrained_S_all 1.061
_refine_ls_R_factor_all 0.042
_refine_ls_R_factor_gt 0.0357
_refine_ls_shift/su_max 0.001
_refine_ls_shift/su_mean 0
_refine_ls_structure_factor_coef Fsqd
_refine_ls_weighting_details 'calc w=1/[\s^2^(Fo^2^)+(0.0561P)^2^+0.2165P] where P=(Fo^2^+2Fc^2^)/3'
_refine_ls_weighting_scheme calc
_refine_ls_wR_factor_gt 0.0977
_refine_ls_wR_factor_ref 0.1022
_reflns_number_gt 2458
_reflns_number_total 2887
_reflns_threshold_expression >2\s(I)
_cod_data_source_file c6ra19246g2.cif
_cod_data_source_block h027
_cod_original_sg_symbol_H-M 'P 21/c'
_cod_database_code 7236252

loop_
_symmetry_equiv_pos_as_xyz
'x, y, z'
'-x, y+1/2, -z+1/2'
'-x, -y, -z'
'x, -y-1/2, z-1/2'

loop_
_atom_site_label
_atom_site_type_symbol
_atom_site_fract_x
_atom_site_fract_y
_atom_site_fract_z
_atom_site_U_iso_or_equiv
_atom_site_adp_type
_atom_site_occupancy
_atom_site_symmetry_multiplicity
_atom_site_calc_flag
_atom_site_refinement_flags
_atom_site_disorder_assembly
_atom_site_disorder_group
C1 C 0.28200(12) 0.62296(16) 0.24262(6) 0.0371(3) Uani 1 1 d . . .
C2 C 0.27800(14) 0.59494(19) 0.31472(7) 0.0478(3) Uani 1 1 d . . .
H2 H 0.1999 0.5575 0.3324 0.057 Uiso 1 1 calc R . .
C3 C 0.38882(16) 0.6221(2) 0.36009(8) 0.0569(4) Uani 1 1 d . . .
H3 H 0.3854 0.6051 0.4084 0.068 Uiso 1 1 calc R . .
C4 C 0.50527(15) 0.6749(2) 0.33348(9) 0.0576(4) Uani 1 1 d . . .
H4 H 0.5807 0.6908 0.364 0.069 Uiso 1 1 calc R . .
C5 C 0.51058(13) 0.70403(19) 0.26255(8) 0.0509(4) Uani 1 1 d . . .
H5 H 0.5895 0.7401 0.2454 0.061 Uiso 1 1 calc R . .
C6 C 0.39907(12) 0.68017(16) 0.21592(7) 0.0398(3) Uani 1 1 d . . .
C7 C 0.31856(12) 0.82046(17) 0.10503(7) 0.0413(3) Uani 1 1 d . . .
C8 C 0.19917(12) 0.87670(16) 0.14310(7) 0.0396(3) Uani 1 1 d . . .
H8A H 0.2268 0.9282 0.1889 0.047 Uiso 1 1 calc R . .
H8B H 0.1472 0.9662 0.1157 0.047 Uiso 1 1 calc R . .
C9 C 0.12069(11) 0.70789(16) 0.15125(6) 0.0350(3) Uani 1 1 d . . .
C10 C 0.00362(11) 0.66744(17) 0.10552(6) 0.0385(3) Uani 1 1 d . . .
C11 C -0.06395(13) 0.8003(2) 0.06360(7) 0.0491(3) Uani 1 1 d . . .
H11 H -0.036 0.9203 0.0666 0.059 Uiso 1 1 calc R . .
C12 C -0.17053(15) 0.7547(2) 0.01838(8) 0.0596(4) Uani 1 1 d . . .
H12 H -0.2163 0.8437 -0.0082 0.072 Uiso 1 1 calc R . .
C13 C -0.20995(14) 0.5742(3) 0.01247(8) 0.0600(4) Uani 1 1 d . . .
H13 H -0.2805 0.5431 -0.0195 0.072 Uiso 1 1 calc R . .
C14 C -0.14703(14) 0.4420(2) 0.05271(7) 0.0545(4) Uani 1 1 d . . .
H14 H -0.1744 0.322 0.0479 0.065 Uiso 1 1 calc R . .
C15 C -0.04162(12) 0.48777(19) 0.10096(7) 0.0433(3) Uani 1 1 d . . .
C16 C 0.52558(14) 0.6561(2) 0.10979(9) 0.0595(4) Uani 1 1 d . . .
H16A H 0.5027 0.6288 0.0609 0.089 Uiso 1 1 calc R . .
H16B H 0.5624 0.5503 0.1333 0.089 Uiso 1 1 calc R . .
H16C H 0.5893 0.7524 0.1134 0.089 Uiso 1 1 calc R . .
B1 B 0.08997(14) 0.39884(19) 0.20571(8) 0.0418(3) Uani 1 1 d . . .
F1 F 0.1807(5) 0.2676(7) 0.2256(2) 0.0600(9) Uani 0.78(3) 1 d P A 1
F2 F 0.0056(2) 0.4253(5) 0.25935(18) 0.0527(10) Uani 0.78(3) 1 d P A 1
F1B F 0.023(3) 0.396(4) 0.2549(9) 0.118(6) Uani 0.22(3) 1 d P A 2
F2B F 0.190(2) 0.276(3) 0.203(3) 0.109(8) Uani 0.22(3) 1 d P A 2
N1 N 0.16528(9) 0.58763(13) 0.19743(5) 0.0347(2) Uani 1 1 d . A .
N2 N 0.40674(10) 0.71271(15) 0.14304(6) 0.0429(3) Uani 1 1 d . . .
O1 O 0.33121(10) 0.86341(15) 0.04418(5) 0.0571(3) Uani 1 1 d . . .
O2 O 0.01802(10) 0.35589(13) 0.13999(5) 0.0509(3) Uani 1 1 d . A .

loop_
_atom_site_aniso_label
_atom_site_aniso_U_11
_atom_site_aniso_U_22
_atom_site_aniso_U_33
_atom_site_aniso_U_23
_atom_site_aniso_U_13
_atom_site_aniso_U_12
C1 0.0369(6) 0.0300(6) 0.0449(7) -0.0018(5) 0.0061(5) 0.0010(5)
C2 0.0527(8) 0.0456(7) 0.0459(7) 0.0016(6) 0.0091(6) 0.0034(6)
C3 0.0719(10) 0.0491(8) 0.0480(8) -0.0020(6) -0.0054(7) 0.0096(7)
C4 0.0565(9) 0.0429(8) 0.0697(10) -0.0057(7) -0.0170(7) 0.0036(6)
C5 0.0395(7) 0.0385(7) 0.0735(10) -0.0012(6) -0.0014(6) -0.0017(5)
C6 0.0372(6) 0.0292(6) 0.0534(7) -0.0018(5) 0.0069(5) -0.0005(5)
C7 0.0431(7) 0.0359(6) 0.0463(7) -0.0029(5) 0.0130(5) -0.0105(5)
C8 0.0408(6) 0.0324(6) 0.0464(7) 0.0022(5) 0.0089(5) -0.0003(5)
C9 0.0351(6) 0.0326(6) 0.0391(6) -0.0014(5) 0.0144(5) 0.0025(5)
C10 0.0352(6) 0.0434(7) 0.0386(6) -0.0015(5) 0.0123(5) 0.0013(5)
C11 0.0465(7) 0.0534(8) 0.0485(7) 0.0034(6) 0.0099(6) 0.0069(6)
C12 0.0483(8) 0.0811(12) 0.0496(8) 0.0075(8) 0.0048(6) 0.0122(8)
C13 0.0425(7) 0.0902(12) 0.0474(8) -0.0061(8) 0.0043(6) -0.0055(7)
C14 0.0466(7) 0.0679(10) 0.0499(8) -0.0072(7) 0.0086(6) -0.0145(7)
C15 0.0378(6) 0.0501(8) 0.0435(7) -0.0025(6) 0.0126(5) -0.0044(5)
C16 0.0476(8) 0.0542(9) 0.0810(11) -0.0066(8) 0.0305(7) -0.0015(6)
B1 0.0351(7) 0.0336(7) 0.0573(9) 0.0069(6) 0.0077(6) -0.0026(5)
F1 0.0437(10) 0.0343(9) 0.0999(19) 0.0100(9) -0.0062(9) 0.0019(6)
F2 0.0468(17) 0.0588(12) 0.0555(13) 0.0114(9) 0.0229(7) -0.0063(12)
F1B 0.177(15) 0.117(10) 0.066(6) -0.017(6) 0.053(8) -0.089(9)
F2B 0.071(7) 0.033(5) 0.22(2) -0.015(9) -0.037(10) 0.006(4)
N1 0.0320(5) 0.0323(5) 0.0411(5) -0.0005(4) 0.0112(4) -0.0008(4)
N2 0.0361(5) 0.0398(6) 0.0550(6) -0.0019(5) 0.0167(5) -0.0034(4)
O1 0.0644(6) 0.0620(7) 0.0472(6) 0.0032(5) 0.0190(5) -0.0097(5)
O2 0.0529(6) 0.0396(5) 0.0599(6) 0.0009(4) 0.0035(4) -0.0105(4)

loop_
_atom_type_symbol
_atom_type_description
_atom_type_scat_dispersion_real
_atom_type_scat_dispersion_imag
_atom_type_scat_source
C C 0.0033 0.0016 'International Tables Vol C Tables 4.2.6.8 and 6.1.1.4'
H H 0 0 'International Tables Vol C Tables 4.2.6.8 and 6.1.1.4'
B B 0.0013 0.0007 'International Tables Vol C Tables 4.2.6.8 and 6.1.1.4'
F F 0.0171 0.0103 'International Tables Vol C Tables 4.2.6.8 and 6.1.1.4'
N N 0.0061 0.0033 'International Tables Vol C Tables 4.2.6.8 and 6.1.1.4'
O O 0.0106 0.006 'International Tables Vol C Tables 4.2.6.8 and 6.1.1.4'

loop_
_geom_angle_atom_site_label_1
_geom_angle_atom_site_label_2
_geom_angle_atom_site_label_3
_geom_angle
C2 C1 C6 119.89(12)
C2 C1 N1 118.32(11)
C6 C1 N1 121.78(11)
C3 C2 C1 120.46(13)
C3 C2 H2 119.8
C1 C2 H2 119.8
C2 C3 C4 119.61(14)
C2 C3 H3 120.2
C4 C3 H3 120.2
C5 C4 C3 120.59(13)
C5 C4 H4 119.7
C3 C4 H4 119.7
C4 C5 C6 120.69(13)
C4 C5 H5 119.7
C6 C5 H5 119.7
C5 C6 C1 118.74(13)
C5 C6 N2 119.62(11)
C1 C6 N2 121.63(11)
O1 C7 N2 122.70(12)
O1 C7 C8 122.18(12)
N2 C7 C8 115.06(11)
C9 C8 C7 106.05(10)
C9 C8 H8A 110.5
C7 C8 H8A 110.5
C9 C8 H8B 110.5
C7 C8 H8B 110.5
H8A C8 H8B 108.7
N1 C9 C10 119.22(11)
N1 C9 C8 118.55(11)
C10 C9 C8 122.01(11)
C15 C10 C11 118.73(12)
C15 C10 C9 118.78(11)
C11 C10 C9 122.45(12)
C12 C11 C10 120.63(15)
C12 C11 H11 119.7
C10 C11 H11 119.7
C11 C12 C13 119.57(15)
C11 C12 H12 120.2
C13 C12 H12 120.2
C14 C13 C12 121.27(14)
C14 C13 H13 119.4
C12 C13 H13 119.4
C13 C14 C15 119.69(15)
C13 C14 H14 120.2
C15 C14 H14 120.2
O2 C15 C14 118.55(13)
O2 C15 C10 121.39(11)
C14 C15 C10 120.00(13)
N2 C16 H16A 109.5
N2 C16 H16B 109.5
H16A C16 H16B 109.5
N2 C16 H16C 109.5
H16A C16 H16C 109.5
H16B C16 H16C 109.5
F1B B1 F1 100.5(16)
F1B B1 F2B 119.5(13)
F1 B1 F2B 19(2)
F1B B1 F2 9.9(17)
F1 B1 F2 109.7(2)
F2B B1 F2 129(2)
F1B B1 O2 113.2(9)
F1 B1 O2 111.7(2)
F2B B1 O2 98.3(18)
F2 B1 O2 111.52(16)
F1B B1 N1 113.5(12)
F1 B1 N1 108.9(2)
F2B B1 N1 101.9(12)
F2 B1 N1 106.11(18)
O2 B1 N1 108.71(11)
C9 N1 C1 120.40(10)
C9 N1 B1 120.98(10)
C1 N1 B1 118.61(10)
C7 N2 C6 122.14(10)
C7 N2 C16 117.83(12)
C6 N2 C16 119.14(12)
C15 O2 B1 119.95(11)

loop_
_geom_bond_atom_site_label_1
_geom_bond_atom_site_label_2
_geom_bond_distance
C1 C2 1.3901(18)
C1 C6 1.3979(17)
C1 N1 1.4308(15)
C2 C3 1.376(2)
C2 H2 0.93
C3 C4 1.382(2)
C3 H3 0.93
C4 C5 1.371(2)
C4 H4 0.93
C5 C6 1.3919(19)
C5 H5 0.93
C6 N2 1.4147(18)
C7 O1 1.2165(16)
C7 N2 1.3605(17)
C7 C8 1.5221(17)
C8 C9 1.4940(16)
C8 H8A 0.97
C8 H8B 0.97
C9 N1 1.3029(16)
C9 C10 1.4463(17)
C10 C15 1.4030(19)
C10 C11 1.4060(19)
C11 C12 1.369(2)
C11 H11 0.93
C12 C13 1.392(2)
C12 H12 0.93
C13 C14 1.366(2)
C13 H13 0.93
C14 C15 1.3938(19)
C14 H14 0.93
C15 O2 1.3380(17)
C16 N2 1.4703(16)
C16 H16A 0.96
C16 H16B 0.96
C16 H16C 0.96
B1 F1B 1.20(3)
B1 F1 1.369(5)
B1 F2B 1.37(2)
B1 F2 1.400(4)
B1 O2 1.4302(19)
B1 N1 1.6031(16)

loop_
_geom_torsion_atom_site_label_1
_geom_torsion_atom_site_label_2
_geom_torsion_atom_site_label_3
_geom_torsion_atom_site_label_4
_geom_torsion
C6 C1 C2 C3 -0.4(2)
N1 C1 C2 C3 178.16(12)
C1 C2 C3 C4 -1.0(2)
C2 C3 C4 C5 1.4(2)
C3 C4 C5 C6 -0.3(2)
C4 C5 C6 C1 -1.1(2)
C4 C5 C6 N2 179.41(12)
C2 C1 C6 C5 1.40(18)
N1 C1 C6 C5 -177.08(11)
C2 C1 C6 N2 -179.08(11)
N1 C1 C6 N2 2.44(18)
O1 C7 C8 C9 109.22(13)
N2 C7 C8 C9 -68.13(14)
C7 C8 C9 N1 73.19(13)
C7 C8 C9 C10 -101.40(12)
N1 C9 C10 C15 -14.00(16)
C8 C9 C10 C15 160.56(11)
N1 C9 C10 C11 168.25(11)
C8 C9 C10 C11 -17.20(17)
C15 C10 C11 C12 -1.05(19)
C9 C10 C11 C12 176.71(12)
C10 C11 C12 C13 -1.8(2)
C11 C12 C13 C14 2.2(2)
C12 C13 C14 C15 0.3(2)
C13 C14 C15 O2 179.70(12)
C13 C14 C15 C10 -3.20(19)
C11 C10 C15 O2 -179.43(11)
C9 C10 C15 O2 2.73(17)
C11 C10 C15 C14 3.55(18)
C9 C10 C15 C14 -174.29(11)
C10 C9 N1 C1 179.06(10)
C8 C9 N1 C1 4.32(15)
C10 C9 N1 B1 -1.82(16)
C8 C9 N1 B1 -176.56(10)
C2 C1 N1 C9 130.07(12)
C6 C1 N1 C9 -51.43(16)
C2 C1 N1 B1 -49.07(15)
C6 C1 N1 B1 129.43(12)
F1B B1 N1 C9 -100.6(15)
F1 B1 N1 C9 148.3(2)
F2B B1 N1 C9 130(2)
F2 B1 N1 C9 -93.69(17)
O2 B1 N1 C9 26.37(15)
F1B B1 N1 C1 78.5(15)
F1 B1 N1 C1 -32.6(2)
F2B B1 N1 C1 -51(2)
F2 B1 N1 C1 85.44(16)
O2 B1 N1 C1 -154.50(10)
O1 C7 N2 C6 172.79(12)
C8 C7 N2 C6 -9.88(16)
O1 C7 N2 C16 3.74(19)
C8 C7 N2 C16 -178.93(11)
C5 C6 N2 C7 -129.51(13)
C1 C6 N2 C7 50.98(17)
C5 C6 N2 C16 39.39(17)
C1 C6 N2 C16 -140.11(13)
C14 C15 O2 B1 -156.93(12)
C10 C15 O2 B1 26.01(17)
F1B B1 O2 C15 89.2(18)
F1 B1 O2 C15 -158.1(2)
F2B B1 O2 C15 -143.6(18)
F2 B1 O2 C15 78.7(2)
N1 B1 O2 C15 -37.92(15)
